data_4300571
_journal_name_full 'Inorganic Chemistry'
_journal_paper_doi 10.1021/ic051573l
_journal_year 2006
_chemical_formula_moiety 'C36 H26 Mn1 N8 O2, C H2 Cl2'
_chemical_formula_structural 'C37 H28 CL2 N8 O2 MN'
_chemical_formula_sum 'C37 H28 Cl2 Mn N8 O2'
_chemical_formula_weight 742.51
_space_group_IT_number 2
_space_group_name_Hall '-P 1'
_space_group_name_H-M_alt 'P -1'
_symmetry_cell_setting triclinic
_symmetry_Int_Tables_number 2
_symmetry_space_group_name_Hall '-P 1'
_symmetry_space_group_name_H-M 'P -1'
_cell_angle_alpha 71.84(3)
_cell_angle_beta 76.68(4)
_cell_angle_gamma 64.87(3)
_cell_formula_units_Z 2
_cell_length_a 11.734(5)
_cell_length_b 11.750(4)
_cell_length_c 14.670(5)
_cell_measurement_temperature 293(2)
_cell_measurement_wavelength 0.71073
_cell_volume 1728.6(11)
_diffrn_ambient_temperature 293(2)
_exptl_crystal_density_diffrn 1.427
_cod_database_code 4300571

loop_
_symmetry_equiv_pos_as_xyz
'x, y, z'
'-x, -y, -z'

loop_
_atom_site_label
_atom_site_type_symbol
_atom_site_fract_x
_atom_site_fract_y
_atom_site_fract_z
_atom_site_U_iso_or_equiv
_atom_site_adp_type
_atom_site_occupancy
_atom_site_symmetry_multiplicity
_atom_site_calc_flag
_atom_site_refinement_flags
_atom_site_disorder_assembly
_atom_site_disorder_group
C1A C 0.3326(8) -0.0164(8) 0.6582(6) 0.041(2) Uani 1 1 d . . .
C1B C 0.7015(8) -0.0113(8) 0.8427(6) 0.040(2) Uani 1 1 d . . .
C2A C 0.2321(8) -0.0609(9) 0.6562(6) 0.044(2) Uani 1 1 d . . .
C2B C 0.8299(8) -0.0485(9) 0.8707(6) 0.042(2) Uani 1 1 d . . .
C3A C 0.1192(8) 0.0251(10) 0.6156(7) 0.056(3) Uani 1 1 d . . .
H3A H 0.1052 0.1118 0.5868 0.067 Uiso 1 1 calc R . .
C3B C 0.8792(8) 0.0455(9) 0.8599(6) 0.047(2) Uani 1 1 d . . .
H3B H 0.8319 0.133 0.8367 0.056 Uiso 1 1 calc R . .
C4A C 0.0302(9) -0.0254(13) 0.6204(8) 0.073(3) Uani 1 1 d . . .
H4A H -0.0457 0.0275 0.5943 0.087 Uiso 1 1 calc R . .
C4B C 0.9997(9) 0.0050(11) 0.8844(7) 0.059(3) Uani 1 1 d . . .
H4B H 1.0357 0.0644 0.8779 0.071 Uiso 1 1 calc R . .
C5A C 0.0543(11) -0.1532(12) 0.6637(9) 0.072(3) Uani 1 1 d . . .
H5A H -0.0039 -0.1889 0.6662 0.087 Uiso 1 1 calc R . .
C5B C 1.0648(9) -0.1255(12) 0.9188(7) 0.066(3) Uani 1 1 d . . .
H5B H 1.1466 -0.1559 0.9349 0.079 Uiso 1 1 calc R . .
C6A C 0.1643(11) -0.2268(12) 0.7027(8) 0.074(3) Uani 1 1 d . . .
H6A H 0.1785 -0.313 0.734 0.089 Uiso 1 1 calc R . .
C6B C 1.0082(9) -0.2107(10) 0.9293(7) 0.063(3) Uani 1 1 d . . .
H6B H 1.0528 -0.2984 0.9543 0.075 Uiso 1 1 calc R . .
C7A C 0.4661(7) -0.0927(8) 0.6248(6) 0.041(2) Uani 1 1 d . . .
C7B C 0.6163(7) -0.0801(8) 0.9016(6) 0.0390(19) Uani 1 1 d . . .
C8A C 0.4989(9) -0.1873(10) 0.5774(7) 0.059(3) Uani 1 1 d . . .
H8A H 0.4372 -0.206 0.5621 0.071 Uiso 1 1 calc R . .
C8B C 0.6362(8) -0.1618(9) 0.9928(6) 0.048(2) Uani 1 1 d . . .
H8B H 0.7069 -0.1788 1.021 0.057 Uiso 1 1 calc R . .
C9A C 0.6246(10) -0.2539(10) 0.5531(7) 0.067(3) Uani 1 1 d . . .
H9A H 0.6489 -0.3186 0.5207 0.081 Uiso 1 1 calc R . .
C9B C 0.5511(9) -0.2168(9) 1.0405(7) 0.054(2) Uani 1 1 d . . .
H9B H 0.5644 -0.2727 1.1014 0.064 Uiso 1 1 calc R . .
C10A C 0.7139(10) -0.2264(12) 0.5759(8) 0.077(3) Uani 1 1 d . . .
H10A H 0.7996 -0.2739 0.5619 0.092 Uiso 1 1 calc R . .
C10B C 0.4457(9) -0.1905(9) 0.9998(7) 0.056(3) Uani 1 1 d . . .
H10B H 0.3865 -0.2268 1.0321 0.068 Uiso 1 1 calc R . .
C11A C 0.6756(9) -0.1284(11) 0.6196(8) 0.066(3) Uani 1 1 d . . .
H11A H 0.7373 -0.1082 0.6334 0.08 Uiso 1 1 calc R . .
C11B C 0.4312(8) -0.1091(9) 0.9102(7) 0.054(2) Uani 1 1 d . . .
H11B H 0.3603 -0.0917 0.8821 0.065 Uiso 1 1 calc R . .
C12A C 0.2070(8) 0.2393(7) 0.7623(6) 0.038(2) Uani 1 1 d . . .
C12B C 0.6606(7) 0.2265(8) 0.6331(6) 0.039(2) Uani 1 1 d . . .
C13A C 0.0841(8) 0.3373(8) 0.7954(6) 0.045(2) Uani 1 1 d . . .
C13B C 0.7227(8) 0.3135(8) 0.5650(6) 0.040(2) Uani 1 1 d . . .
C14A C -0.0300(9) 0.3466(11) 0.7778(8) 0.070(3) Uani 1 1 d . . .
H14A H -0.0323 0.2883 0.7481 0.084 Uiso 1 1 calc R . .
C14B C 0.6694(8) 0.3982(8) 0.4812(6) 0.049(2) Uani 1 1 d . . .
H14B H 0.5944 0.4012 0.4677 0.058 Uiso 1 1 calc R . .
C15A C -0.1404(10) 0.4413(12) 0.8039(10) 0.088(4) Uani 1 1 d . . .
H15A H -0.2169 0.4452 0.7924 0.106 Uiso 1 1 calc R . .
C15B C 0.7280(9) 0.4776(9) 0.4183(7) 0.055(2) Uani 1 1 d . . .
H15B H 0.6926 0.5332 0.3624 0.066 Uiso 1 1 calc R . .
C16A C -0.1418(12) 0.5314(12) 0.8466(10) 0.096(4) Uani 1 1 d . . .
H16A H -0.2167 0.5969 0.8626 0.115 Uiso 1 1 calc R . .
C16B C 0.8374(9) 0.4748(9) 0.4380(7) 0.058(3) Uani 1 1 d . . .
H16B H 0.8769 0.5276 0.3949 0.07 Uiso 1 1 calc R . .
C17A C -0.0266(12) 0.5190(11) 0.8642(9) 0.081(3) Uani 1 1 d . . .
H17A H -0.0246 0.5761 0.8952 0.098 Uiso 1 1 calc R . .
C17B C 0.8895(9) 0.3944(10) 0.5211(8) 0.067(3) Uani 1 1 d . . .
H17B H 0.9627 0.3946 0.5352 0.08 Uiso 1 1 calc R . .
C18A C 0.0846(9) 0.4267(9) 0.8383(7) 0.059(3) Uani 1 1 d . . .
H18A H 0.1609 0.4237 0.8493 0.071 Uiso 1 1 calc R . .
C18B C 0.8327(8) 0.3133(9) 0.5833(7) 0.055(3) Uani 1 1 d . . .
H18B H 0.8694 0.2574 0.6387 0.066 Uiso 1 1 calc R . .
N1A N 0.3164(6) 0.0821(7) 0.6884(5) 0.0402(17) Uani 1 1 d . . .
N1B N 0.6544(6) 0.0765(7) 0.7677(5) 0.0410(17) Uani 1 1 d . . .
N2A N 0.2540(8) -0.1830(8) 0.6988(6) 0.061(2) Uani 1 1 d . . .
N2B N 0.8926(7) -0.1737(8) 0.9054(6) 0.055(2) Uani 1 1 d . . .
N3A N 0.5539(7) -0.0589(7) 0.6440(5) 0.0503(19) Uani 1 1 d . . .
N3B N 0.5122(6) -0.0519(7) 0.8594(5) 0.0455(18) Uani 1 1 d . . .
N4A N 0.1979(6) 0.1599(7) 0.7201(5) 0.0433(17) Uani 1 1 d . . .
N4B N 0.7215(6) 0.1480(7) 0.7082(5) 0.0450(18) Uani 1 1 d . . .
O1A O 0.3086(5) 0.2421(6) 0.7758(4) 0.0478(15) Uani 1 1 d . . .
O1B O 0.5570(6) 0.2337(6) 0.6155(4) 0.0557(17) Uani 1 1 d . . .
Mn1 Mn 0.47857(12) 0.10612(14) 0.71964(10) 0.0454(4) Uani 1 1 d . . .
C1 C 0.4679(12) 0.5879(12) 0.8336(10) 0.097(4) Uani 1 1 d . . .
H1A H 0.431 0.6742 0.7929 0.117 Uiso 1 1 calc R . .
H1B H 0.5388 0.5842 0.8593 0.117 Uiso 1 1 calc R . .
Cl1 Cl 0.5234(4) 0.4763(4) 0.7634(3) 0.1174(13) Uani 1 1 d . . .
Cl2 Cl 0.3551(4) 0.5613(4) 0.9288(3) 0.1113(13) Uani 1 1 d . . .

loop_
_atom_site_aniso_label
_atom_site_aniso_U_11
_atom_site_aniso_U_22
_atom_site_aniso_U_33
_atom_site_aniso_U_23
_atom_site_aniso_U_13
_atom_site_aniso_U_12
C1A 0.046(5) 0.043(5) 0.036(5) -0.006(4) -0.011(4) -0.019(4)
C1B 0.043(5) 0.041(5) 0.038(5) -0.007(4) -0.008(4) -0.018(4)
C2A 0.047(5) 0.059(6) 0.040(5) -0.011(4) -0.003(4) -0.033(5)
C2B 0.038(5) 0.054(6) 0.034(5) -0.013(4) -0.005(4) -0.014(4)
C3A 0.045(5) 0.069(7) 0.061(6) -0.021(5) -0.014(5) -0.020(5)
C3B 0.054(6) 0.044(5) 0.052(6) -0.008(4) -0.014(4) -0.026(5)
C4A 0.048(6) 0.105(10) 0.093(9) -0.055(8) -0.007(6) -0.033(6)
C4B 0.061(6) 0.084(8) 0.047(6) -0.002(5) -0.013(5) -0.048(6)
C5A 0.062(7) 0.093(9) 0.097(9) -0.064(8) 0.011(6) -0.044(7)
C5B 0.042(6) 0.097(9) 0.061(7) -0.018(6) -0.009(5) -0.028(6)
C6A 0.083(8) 0.081(8) 0.079(8) -0.025(7) 0.012(7) -0.056(7)
C6B 0.042(6) 0.059(7) 0.076(7) -0.006(6) -0.015(5) -0.012(5)
C7A 0.037(5) 0.045(5) 0.038(5) -0.001(4) -0.007(4) -0.017(4)
C7B 0.039(5) 0.042(5) 0.043(5) -0.012(4) -0.004(4) -0.020(4)
C8A 0.060(6) 0.067(7) 0.061(7) -0.034(6) 0.005(5) -0.028(5)
C8B 0.049(5) 0.054(6) 0.047(6) -0.013(5) -0.003(4) -0.026(5)
C9A 0.062(7) 0.067(7) 0.065(7) -0.032(6) 0.016(6) -0.017(6)
C9B 0.070(7) 0.050(6) 0.044(5) 0.000(4) -0.004(5) -0.036(5)
C10A 0.043(6) 0.095(9) 0.082(8) -0.040(7) 0.011(6) -0.013(6)
C10B 0.060(6) 0.066(7) 0.047(6) -0.007(5) 0.005(5) -0.039(5)
C11A 0.039(6) 0.090(8) 0.070(7) -0.027(6) -0.002(5) -0.022(6)
C11B 0.047(5) 0.067(7) 0.060(6) -0.008(5) -0.006(5) -0.037(5)
C12A 0.045(5) 0.029(4) 0.040(5) 0.000(4) -0.014(4) -0.015(4)
C12B 0.037(5) 0.045(5) 0.040(5) -0.012(4) -0.001(4) -0.022(4)
C13A 0.054(6) 0.041(5) 0.044(5) -0.007(4) -0.006(4) -0.023(4)
C13B 0.040(5) 0.042(5) 0.038(5) -0.004(4) 0.000(4) -0.022(4)
C14A 0.046(6) 0.078(8) 0.094(9) -0.036(7) -0.013(6) -0.017(6)
C14B 0.051(5) 0.046(5) 0.048(6) -0.005(5) -0.008(4) -0.022(5)
C15A 0.046(7) 0.081(9) 0.132(12) -0.042(8) -0.008(7) -0.009(6)
C15B 0.074(7) 0.045(6) 0.042(6) 0.002(4) -0.010(5) -0.027(5)
C16A 0.062(8) 0.077(9) 0.131(12) -0.054(9) 0.004(8) 0.003(7)
C16B 0.072(7) 0.051(6) 0.046(6) 0.003(5) 0.006(5) -0.037(5)
C17A 0.092(9) 0.063(8) 0.097(10) -0.031(7) -0.014(8) -0.026(7)
C17B 0.060(6) 0.073(7) 0.071(7) 0.009(6) -0.011(5) -0.047(6)
C18A 0.055(6) 0.047(6) 0.079(7) -0.025(5) -0.005(5) -0.018(5)
C18B 0.048(5) 0.065(7) 0.050(6) 0.003(5) -0.012(5) -0.028(5)
N1A 0.037(4) 0.037(4) 0.046(4) -0.003(3) -0.010(3) -0.016(3)
N1B 0.035(4) 0.049(4) 0.042(4) -0.005(4) -0.003(3) -0.023(3)
N2A 0.063(5) 0.069(6) 0.067(6) -0.024(5) 0.002(4) -0.040(5)
N2B 0.043(4) 0.056(5) 0.064(5) -0.014(4) -0.011(4) -0.016(4)
N3A 0.037(4) 0.060(5) 0.055(5) -0.015(4) -0.006(4) -0.019(4)
N3B 0.042(4) 0.055(5) 0.046(4) -0.001(4) -0.007(3) -0.032(4)
N4A 0.041(4) 0.049(4) 0.049(5) -0.022(4) -0.002(3) -0.021(4)
N4B 0.041(4) 0.048(4) 0.043(4) 0.008(4) -0.015(3) -0.022(4)
O1A 0.042(3) 0.053(4) 0.056(4) -0.018(3) -0.009(3) -0.021(3)
O1B 0.055(4) 0.071(4) 0.048(4) 0.013(3) -0.022(3) -0.041(3)
Mn1 0.0383(7) 0.0565(9) 0.0470(8) -0.0052(7) -0.0110(6) -0.0254(7)
C1 0.078(9) 0.082(9) 0.122(12) -0.015(8) -0.019(8) -0.024(7)
Cl1 0.136(3) 0.106(3) 0.107(3) -0.028(2) 0.010(2) -0.054(3)
Cl2 0.103(3) 0.091(3) 0.111(3) -0.018(2) -0.012(2) -0.015(2)

loop_
_geom_bond_atom_site_label_1
_geom_bond_atom_site_label_2
_geom_bond_distance
_geom_bond_site_symmetry_2
_geom_bond_publ_flag
C1A N1A 1.291(10) . ?
C1A C2A 1.487(11) . ?
C1A C7A 1.492(11) . ?
C1B N1B 1.292(10) . ?
C1B C2B 1.498(11) . ?
C1B C7B 1.502(11) . ?
C2A N2A 1.310(11) . ?
C2A C3A 1.408(12) . ?
C2B N2B 1.323(11) . ?
C2B C3B 1.404(11) . ?
C3A C4A 1.384(13) . ?
C3B C4B 1.383(12) . ?
C4A C5A 1.366(15) . ?
C4B C5B 1.374(14) . ?
C5A C6A 1.350(15) . ?
C5B C6B 1.373(13) . ?
C6A N2A 1.339(12) . ?
C6B N2B 1.333(11) . ?
C7A N3A 1.361(10) . ?
C7A C8A 1.364(12) . ?
C7B N3B 1.364(10) . ?
C7B C8B 1.385(11) . ?
C8A C9A 1.365(13) . ?
C8B C9B 1.360(11) . ?
C9A C10A 1.353(14) . ?
C9B C10B 1.372(12) . ?
C10A C11A 1.351(14) . ?
C10B C11B 1.361(12) . ?
C11A N3A 1.338(11) . ?
C11B N3B 1.347(10) . ?
C12A O1A 1.269(9) . ?
C12A N4A 1.319(10) . ?
C12A C13A 1.502(12) . ?
C12B O1B 1.263(9) . ?
C12B N4B 1.322(10) . ?
C12B C13B 1.495(10) . ?
C13A C14A 1.375(12) . ?
C13A C18A 1.386(12) . ?
C13B C18B 1.377(11) . ?
C13B C14B 1.398(11) . ?
C14A C15A 1.370(14) . ?
C14B C15B 1.381(12) . ?
C15A C16A 1.381(16) . ?
C15B C16B 1.365(13) . ?
C16A C17A 1.373(16) . ?
C16B C17B 1.373(13) . ?
C17A C18A 1.360(14) . ?
C17B C18B 1.380(12) . ?
N1A N4A 1.369(9) . ?
N1A Mn1 2.202(7) . ?
N1B N4B 1.369(9) . ?
N1B Mn1 2.187(6) . ?
N3A Mn1 2.282(8) . ?
N3B Mn1 2.277(7) . ?
O1A Mn1 2.137(6) . ?
O1B Mn1 2.128(6) . ?
C1 Cl1 1.735(13) . ?
C1 Cl2 1.739(13) . ?
